data_4334653
loop_
_publ_author_name
'Li-Yi Zhang'
'Liang-Jin Xu'
'Xu Zhang'
'Jin-Yun Wang'
'Jia Li'
'Zhong-Ning Chen'

_publ_section_title
;
 Spectroscopic and Phosphorescent Modulation in Triphosphine-Supported
 PtAg2 Heterotrinuclear Alkynyl Complexes
;
_journal_name_full 'Inorganic Chemistry'
_journal_page_first 5167
_journal_page_last 5175
_journal_paper_doi 10.1021/ic4000457
_journal_volume 52
_journal_year 2013
_chemical_formula_sum 'C112 H102 Ag2 Cl2 N6 O10 P6 Pt'
_chemical_formula_weight 2359.55
_chemical_name_systematic
; 
 ? 
;
_space_group_IT_number 15
_symmetry_cell_setting monoclinic
_symmetry_space_group_name_Hall '-C 2yc'
_symmetry_space_group_name_H-M 'C 1 2/c 1'
_atom_sites_solution_hydrogens geom
_atom_sites_solution_primary direct
_atom_sites_solution_secondary difmap
_audit_creation_method SHELXL-97
_cell_angle_alpha 90.00
_cell_angle_beta 98.469(3)
_cell_angle_gamma 90.00
_cell_formula_units_Z 4
_cell_length_a 15.147(3)
_cell_length_b 31.486(7)
_cell_length_c 23.127(5)
_cell_measurement_temperature 293(2)
_cell_volume 10909(4)
_computing_cell_refinement 'Bruker XSCANS'
_computing_data_collection 'Bruker XSCANS'
_computing_data_reduction 'Bruker SHELXTL'
_computing_molecular_graphics 'Bruker SHELXTL'
_computing_publication_material 'Bruker SHELXTL'
_computing_structure_refinement 'SHELXL-97 (Sheldrick, 1997)'
_computing_structure_solution 'SHELXS-97 (Sheldrick, 1990)'
_diffrn_ambient_temperature 293(2)
_diffrn_measured_fraction_theta_full 0.984
_diffrn_measured_fraction_theta_max 0.984
_diffrn_measurement_device_type 'Bruker P4'
_diffrn_measurement_method '\w scans'
_diffrn_radiation_monochromator graphite
_diffrn_radiation_source 'fine-focus sealed tube'
_diffrn_radiation_type MoK\a
_diffrn_radiation_wavelength 0.71073
_diffrn_reflns_av_R_equivalents 0.0398
_diffrn_reflns_av_sigmaI/netI 0.0438
_diffrn_reflns_limit_h_max 19
_diffrn_reflns_limit_h_min -19
_diffrn_reflns_limit_k_max 40
_diffrn_reflns_limit_k_min -40
_diffrn_reflns_limit_l_max 27
_diffrn_reflns_limit_l_min -30
_diffrn_reflns_number 41310
_diffrn_reflns_theta_full 27.47
_diffrn_reflns_theta_max 27.47
_diffrn_reflns_theta_min 2.74
_exptl_absorpt_coefficient_mu 1.831
_exptl_absorpt_correction_T_max 0.7524
_exptl_absorpt_correction_T_min 0.6267
_exptl_absorpt_correction_type multi-scan
_exptl_crystal_colour Green
_exptl_crystal_density_diffrn 1.437
_exptl_crystal_description Block
_exptl_crystal_F_000 4768
_exptl_crystal_size_max 0.62
_exptl_crystal_size_mid 0.21
_exptl_crystal_size_min 0.10
_refine_diff_density_max 2.971
_refine_diff_density_min -1.119
_refine_diff_density_rms 0.090
_refine_ls_extinction_method none
_refine_ls_goodness_of_fit_ref 0.999
_refine_ls_hydrogen_treatment constr
_refine_ls_matrix_type full
_refine_ls_number_parameters 651
_refine_ls_number_reflns 12318
_refine_ls_number_restraints 207
_refine_ls_restrained_S_all 1.027
_refine_ls_R_factor_all 0.0474
_refine_ls_R_factor_gt 0.0397
_refine_ls_shift/su_max 0.007
_refine_ls_shift/su_mean 0.000
_refine_ls_structure_factor_coef Fsqd
_refine_ls_weighting_details 'calc w=1/[\s^2^(Fo^2^)+(0.0495P)^2^+0.0000P] where P=(Fo^2^+2Fc^2^)/3'
_refine_ls_weighting_scheme calc
_refine_ls_wR_factor_gt 0.0911
_refine_ls_wR_factor_ref 0.0961
_reflns_number_gt 9972
_reflns_number_total 12318
_reflns_threshold_expression >2sigma(I)
_cod_data_source_file ic4000457_si_002_06.cif
_cod_data_source_block 5(py)_2py
_cod_database_code 4334653

loop_
_symmetry_equiv_pos_as_xyz
'x, y, z'
'-x, y, -z+1/2'
'x+1/2, y+1/2, z'
'-x+1/2, y+1/2, -z+1/2'
'-x, -y, -z'
'x, -y, z-1/2'
'-x+1/2, -y+1/2, -z'
'x+1/2, -y+1/2, z-1/2'

loop_
_atom_site_label
_atom_site_type_symbol
_atom_site_fract_x
_atom_site_fract_y
_atom_site_fract_z
_atom_site_U_iso_or_equiv
_atom_site_adp_type
_atom_site_occupancy
_atom_site_symmetry_multiplicity
_atom_site_calc_flag
_atom_site_refinement_flags
_atom_site_disorder_assembly
_atom_site_disorder_group
Pt1 Pt 0.7500 0.2500 0.5000 0.03407(6) Uani 1 2 d S . .
Ag1 Ag 0.596784(16) 0.276679(8) 0.561008(11) 0.04437(8) Uani 1 1 d . . .
P1 P 0.50067(5) 0.26199(3) 0.46677(4) 0.04030(19) Uani 1 1 d . . .
P2 P 0.66814(5) 0.24841(2) 0.40713(4) 0.03628(19) Uani 1 1 d . . .
P3 P 0.66134(5) 0.23176(3) 0.64444(4) 0.04093(19) Uani 1 1 d . . .
O1 O 0.8700(4) -0.02333(12) 0.5178(2) 0.1404(18) Uani 1 1 d . . .
N1 N 0.5695(2) 0.34590(10) 0.59328(13) 0.0568(8) Uani 1 1 d . . .
C1 C 0.55852(19) 0.27408(11) 0.40455(14) 0.0418(7) Uani 1 1 d . . .
H1A H 0.5665 0.3046 0.4026 0.050 Uiso 1 1 calc R . .
H1B H 0.5208 0.2654 0.3689 0.050 Uiso 1 1 calc R . .
C2 C 0.7217(2) 0.28264(11) 0.35909(14) 0.0434(7) Uani 1 1 d . . .
H2A H 0.7197 0.3117 0.3726 0.052 Uiso 1 1 calc R . .
H2B H 0.6882 0.2813 0.3200 0.052 Uiso 1 1 calc R . .
C3 C 0.4004(2) 0.29492(11) 0.45262(14) 0.0418(7) Uani 1 1 d . . .
C4 C 0.3852(2) 0.32545(12) 0.41013(17) 0.0557(9) Uani 1 1 d . . .
H4A H 0.4267 0.3297 0.3847 0.067 Uiso 1 1 calc R . .
C5 C 0.3084(3) 0.35014(14) 0.4047(2) 0.0700(11) Uani 1 1 d . . .
H5A H 0.2986 0.3707 0.3756 0.084 Uiso 1 1 calc R . .
C6 C 0.2472(3) 0.34425(14) 0.4419(2) 0.0673(11) Uani 1 1 d . . .
H6A H 0.1958 0.3608 0.4381 0.081 Uiso 1 1 calc R . .
C7 C 0.2613(2) 0.31408(15) 0.4848(2) 0.0667(11) Uani 1 1 d . . .
H7A H 0.2196 0.3101 0.5100 0.080 Uiso 1 1 calc R . .
C8 C 0.3376(2) 0.28953(13) 0.49045(17) 0.0559(9) Uani 1 1 d . . .
H8A H 0.3472 0.2692 0.5198 0.067 Uiso 1 1 calc R . .
C9 C 0.4574(2) 0.20831(11) 0.45190(14) 0.0436(7) Uani 1 1 d . . .
C10 C 0.4029(2) 0.19792(13) 0.39970(16) 0.0558(9) Uani 1 1 d . . .
H10A H 0.3871 0.2187 0.3715 0.067 Uiso 1 1 calc R . .
C11 C 0.3729(3) 0.15719(15) 0.3901(2) 0.0731(12) Uani 1 1 d . . .
H11A H 0.3356 0.1506 0.3557 0.088 Uiso 1 1 calc R . .
C12 C 0.3977(3) 0.12566(14) 0.4313(2) 0.0734(12) Uani 1 1 d . . .
H12A H 0.3787 0.0979 0.4238 0.088 Uiso 1 1 calc R . .
C13 C 0.4500(3) 0.13553(14) 0.4825(2) 0.0708(11) Uani 1 1 d . . .
H13A H 0.4660 0.1145 0.5103 0.085 Uiso 1 1 calc R . .
C14 C 0.4794(2) 0.17679(12) 0.49357(17) 0.0549(9) Uani 1 1 d . . .
H14A H 0.5140 0.1834 0.5290 0.066 Uiso 1 1 calc R . .
C15 C 0.6447(2) 0.19819(12) 0.36824(15) 0.0470(8) Uani 1 1 d . . .
C16 C 0.6349(3) 0.19654(17) 0.30765(18) 0.0797(14) Uani 1 1 d . . .
H16A H 0.6433 0.2208 0.2862 0.096 Uiso 1 1 calc R . .
C17 C 0.6129(4) 0.1589(2) 0.2797(2) 0.112(2) Uani 1 1 d . . .
H17A H 0.6068 0.1578 0.2391 0.135 Uiso 1 1 calc R . .
C18 C 0.5997(4) 0.12287(19) 0.3102(3) 0.0999(18) Uani 1 1 d . . .
H18A H 0.5854 0.0975 0.2904 0.120 Uiso 1 1 calc R . .
C19 C 0.6075(3) 0.12427(14) 0.3694(2) 0.0719(12) Uani 1 1 d . . .
H19A H 0.5972 0.0999 0.3901 0.086 Uiso 1 1 calc R . .
C20 C 0.6309(2) 0.16174(12) 0.39887(17) 0.0535(9) Uani 1 1 d . . .
H20A H 0.6373 0.1624 0.4395 0.064 Uiso 1 1 calc R . .
C21 C 0.6629(2) 0.25223(11) 0.71869(15) 0.0445(8) Uani 1 1 d . . .
C22 C 0.6238(3) 0.29036(15) 0.72668(17) 0.0704(12) Uani 1 1 d . . .
H22A H 0.5976 0.3057 0.6943 0.084 Uiso 1 1 calc R . .
C23 C 0.6225(4) 0.30678(18) 0.7827(2) 0.0940(17) Uani 1 1 d . . .
H23A H 0.5955 0.3328 0.7875 0.113 Uiso 1 1 calc R . .
C24 C 0.6606(3) 0.28458(19) 0.8301(2) 0.0850(15) Uani 1 1 d . . .
H24A H 0.6601 0.2954 0.8674 0.102 Uiso 1 1 calc R . .
C25 C 0.7007(3) 0.24544(17) 0.8227(2) 0.0756(14) Uani 1 1 d . . .
H25A H 0.7268 0.2301 0.8551 0.091 Uiso 1 1 calc R . .
C26 C 0.7013(3) 0.22963(14) 0.76687(16) 0.0613(10) Uani 1 1 d . . .
H26A H 0.7279 0.2035 0.7619 0.074 Uiso 1 1 calc R . .
C27 C 0.6045(2) 0.18096(13) 0.64804(15) 0.0512(8) Uani 1 1 d . . .
C28 C 0.5248(3) 0.18052(18) 0.6706(2) 0.0833(14) Uani 1 1 d . . .
H28A H 0.5047 0.2052 0.6865 0.100 Uiso 1 1 calc R . .
C29 C 0.4749(4) 0.1440(2) 0.6700(2) 0.106(2) Uani 1 1 d . . .
H29A H 0.4215 0.1444 0.6853 0.128 Uiso 1 1 calc R . .
C30 C 0.5015(4) 0.1080(2) 0.6478(3) 0.1006(19) Uani 1 1 d . . .
H30A H 0.4676 0.0834 0.6488 0.121 Uiso 1 1 calc R . .
C31 C 0.5801(4) 0.10691(17) 0.6229(3) 0.0997(18) Uani 1 1 d . . .
H31A H 0.5985 0.0821 0.6065 0.120 Uiso 1 1 calc R . .
C32 C 0.6301(3) 0.14407(14) 0.6233(2) 0.0741(13) Uani 1 1 d . . .
H32A H 0.6821 0.1439 0.6064 0.089 Uiso 1 1 calc R . .
C33 C 0.7791(2) 0.18800(11) 0.50552(14) 0.0421(7) Uani 1 1 d . . .
C34 C 0.7988(2) 0.15097(11) 0.51368(16) 0.0494(8) Uani 1 1 d . . .
C35 C 0.8161(3) 0.10622(11) 0.51746(17) 0.0565(9) Uani 1 1 d . . .
C36 C 0.9024(3) 0.08979(14) 0.5323(2) 0.0782(13) Uani 1 1 d . . .
H36A H 0.9499 0.1082 0.5431 0.094 Uiso 1 1 calc R . .
C37 C 0.9178(4) 0.04708(16) 0.5312(3) 0.0998(18) Uani 1 1 d . . .
H37A H 0.9758 0.0369 0.5403 0.120 Uiso 1 1 calc R . .
C38 C 0.8480(4) 0.01882(15) 0.5167(3) 0.0942(16) Uani 1 1 d . . .
C39 C 0.7621(4) 0.03359(15) 0.5029(2) 0.0883(17) Uani 1 1 d . . .
H39A H 0.7148 0.0148 0.4933 0.106 Uiso 1 1 calc R . .
C40 C 0.7470(3) 0.07758(14) 0.50350(19) 0.0726(13) Uani 1 1 d . . .
H40A H 0.6890 0.0877 0.4943 0.087 Uiso 1 1 calc R . .
C41 C 0.8008(7) -0.05285(19) 0.5018(4) 0.183(4) Uani 1 1 d . . .
H41A H 0.8247 -0.0811 0.5053 0.275 Uiso 1 1 calc R . .
H41B H 0.7743 -0.0478 0.4621 0.275 Uiso 1 1 calc R . .
H41C H 0.7563 -0.0497 0.5270 0.275 Uiso 1 1 calc R . .
C42 C 0.6374(3) 0.37061(16) 0.6141(2) 0.0791(13) Uani 1 1 d . . .
H42A H 0.6947 0.3596 0.6164 0.095 Uiso 1 1 calc R . .
C43 C 0.6282(5) 0.4112(2) 0.6325(3) 0.114(2) Uani 1 1 d . . .
H43A H 0.6780 0.4273 0.6472 0.137 Uiso 1 1 calc R . .
C44 C 0.5467(6) 0.4272(2) 0.6289(4) 0.155(3) Uani 1 1 d . . .
H44A H 0.5392 0.4551 0.6404 0.186 Uiso 1 1 calc R . .
C45 C 0.4735(5) 0.4032(2) 0.6083(4) 0.139(3) Uani 1 1 d . . .
H45A H 0.4160 0.4139 0.6070 0.167 Uiso 1 1 calc R . .
C46 C 0.4880(3) 0.36268(16) 0.5897(2) 0.0814(13) Uani 1 1 d . . .
H46A H 0.4392 0.3463 0.5741 0.098 Uiso 1 1 calc R . .
Cl1 Cl 0.0000 0.18035(6) 0.7500 0.0730(4) Uani 1 2 d S . .
O2 O -0.0370(3) 0.15524(13) 0.70160(14) 0.1045(12) Uani 1 1 d . . .
O3 O 0.0676(3) 0.20655(15) 0.73264(17) 0.1207(14) Uani 1 1 d . . .
Cl2 Cl 0.4905(8) 0.0021(4) 0.5151(5) 0.189(3) Uani 0.50 1 d PDU A -1
O4 O 0.5333(10) 0.0293(5) 0.4649(7) 0.216(5) Uani 0.50 1 d PDU A -1
O5 O 0.4271(8) 0.0308(4) 0.5238(6) 0.192(4) Uani 0.50 1 d PDU A -1
O6 O 0.5633(9) -0.0017(5) 0.5535(6) 0.215(5) Uani 0.50 1 d PDU A -1
O7 O 0.4595(9) -0.0317(4) 0.4813(8) 0.199(5) Uani 0.50 1 d PDU A -1
N2 N 0.2176(11) 0.4586(5) 0.3141(8) 0.252(6) Uani 1 1 d DU . .
C47 C 0.2178(10) 0.4292(6) 0.2730(7) 0.231(7) Uani 1 1 d DU . .
H47A H 0.1641 0.4200 0.2520 0.278 Uiso 1 1 calc R . .
C48 C 0.2954(15) 0.4126(4) 0.2613(6) 0.226(6) Uani 1 1 d DU . .
H48A H 0.2947 0.3919 0.2326 0.271 Uiso 1 1 calc R . .
C49 C 0.3708(9) 0.4253(4) 0.2897(8) 0.212(5) Uani 1 1 d DU . .
H49A H 0.4241 0.4146 0.2804 0.254 Uiso 1 1 calc R . .
C50 C 0.3720(10) 0.4537(6) 0.3321(7) 0.221(6) Uani 1 1 d DU . .
H50A H 0.4263 0.4619 0.3533 0.265 Uiso 1 1 calc R . .
C51 C 0.2971(15) 0.4705(5) 0.3448(6) 0.230(7) Uani 1 1 d DU . .
H51A H 0.2990 0.4904 0.3747 0.276 Uiso 1 1 calc R . .
N3 N 0.7866(14) 0.4886(6) 0.8458(7) 0.308(7) Uani 1 1 d DU . .
C52 C 0.8030(13) 0.4508(6) 0.8164(8) 0.290(7) Uani 1 1 d DU . .
H52A H 0.8605 0.4402 0.8173 0.348 Uiso 1 1 calc R . .
C53 C 0.7312(16) 0.4307(6) 0.7868(8) 0.289(9) Uani 1 1 d DU . .
H53A H 0.7357 0.4046 0.7686 0.347 Uiso 1 1 calc R . .
C54 C 0.6527(13) 0.4510(6) 0.7857(7) 0.263(6) Uani 1 1 d DU . .
H54A H 0.6039 0.4368 0.7655 0.316 Uiso 1 1 calc R . .
C55 C 0.6332(14) 0.4881(6) 0.8086(8) 0.286(7) Uani 1 1 d DU . .
H55A H 0.5766 0.5002 0.8015 0.343 Uiso 1 1 calc R . .
C56 C 0.7022(17) 0.5068(6) 0.8430(9) 0.296(9) Uani 1 1 d DU . .
H56A H 0.6936 0.5311 0.8642 0.355 Uiso 1 1 calc R . .

loop_
_atom_site_aniso_label
_atom_site_aniso_U_11
_atom_site_aniso_U_22
_atom_site_aniso_U_33
_atom_site_aniso_U_23
_atom_site_aniso_U_13
_atom_site_aniso_U_12
Pt1 0.02820(9) 0.03711(10) 0.03773(11) 0.00030(6) 0.00760(7) 0.00155(6)
Ag1 0.03731(14) 0.05349(16) 0.04273(15) 0.00056(11) 0.00728(10) 0.00601(11)
P1 0.0276(4) 0.0519(5) 0.0416(5) 0.0013(4) 0.0055(3) 0.0022(3)
P2 0.0280(4) 0.0445(5) 0.0369(5) 0.0003(3) 0.0068(3) 0.0010(3)
P3 0.0325(4) 0.0540(5) 0.0373(5) 0.0025(4) 0.0083(3) 0.0019(4)
O1 0.161(4) 0.045(2) 0.214(5) -0.004(3) 0.026(4) 0.026(2)
N1 0.0582(19) 0.0542(18) 0.0601(19) -0.0037(15) 0.0151(15) 0.0055(15)
C1 0.0302(15) 0.052(2) 0.0442(18) 0.0042(14) 0.0076(13) 0.0027(13)
C2 0.0334(16) 0.056(2) 0.0424(18) 0.0079(15) 0.0120(13) 0.0049(14)
C3 0.0304(15) 0.054(2) 0.0415(18) -0.0036(15) 0.0071(12) 0.0006(13)
C4 0.049(2) 0.055(2) 0.066(2) 0.0081(18) 0.0178(17) 0.0092(17)
C5 0.061(3) 0.065(3) 0.085(3) 0.015(2) 0.014(2) 0.021(2)
C6 0.045(2) 0.070(3) 0.087(3) -0.011(2) 0.009(2) 0.0161(19)
C7 0.040(2) 0.081(3) 0.083(3) -0.010(2) 0.0220(19) 0.0084(19)
C8 0.0412(19) 0.071(2) 0.058(2) 0.0046(19) 0.0161(16) 0.0057(17)
C9 0.0334(16) 0.0513(19) 0.0474(19) -0.0004(15) 0.0100(13) 0.0011(14)
C10 0.052(2) 0.068(2) 0.048(2) 0.0004(18) 0.0082(16) -0.0055(18)
C11 0.065(3) 0.080(3) 0.074(3) -0.017(3) 0.011(2) -0.013(2)
C12 0.079(3) 0.055(3) 0.091(3) -0.011(2) 0.030(3) -0.014(2)
C13 0.078(3) 0.054(2) 0.083(3) 0.009(2) 0.020(2) 0.008(2)
C14 0.055(2) 0.051(2) 0.058(2) -0.0004(17) 0.0069(17) 0.0036(17)
C15 0.0334(16) 0.060(2) 0.048(2) -0.0126(16) 0.0067(13) -0.0024(14)
C16 0.088(3) 0.101(4) 0.051(2) -0.016(2) 0.013(2) -0.030(3)
C17 0.152(6) 0.129(5) 0.059(3) -0.044(3) 0.025(3) -0.051(4)
C18 0.109(4) 0.091(4) 0.100(4) -0.049(3) 0.015(3) -0.026(3)
C19 0.062(3) 0.056(2) 0.095(3) -0.017(2) 0.003(2) -0.005(2)
C20 0.0426(19) 0.054(2) 0.062(2) -0.0106(18) 0.0014(16) 0.0024(16)
C21 0.0353(18) 0.062(2) 0.0375(19) 0.0036(14) 0.0099(14) -0.0003(14)
C22 0.082(3) 0.082(3) 0.047(2) -0.002(2) 0.010(2) 0.024(2)
C23 0.121(4) 0.101(4) 0.061(3) -0.014(3) 0.016(3) 0.041(3)
C24 0.087(3) 0.121(4) 0.048(3) -0.019(3) 0.016(2) 0.007(3)
C25 0.072(3) 0.107(4) 0.044(3) 0.013(2) -0.002(2) 0.007(3)
C26 0.065(3) 0.070(3) 0.047(2) 0.0028(19) 0.0041(18) 0.009(2)
C27 0.0422(19) 0.064(2) 0.047(2) 0.0079(17) 0.0053(14) -0.0051(16)
C28 0.061(3) 0.108(4) 0.087(3) -0.022(3) 0.031(2) -0.033(3)
C29 0.087(4) 0.134(6) 0.106(4) -0.018(4) 0.045(3) -0.058(4)
C30 0.097(4) 0.090(4) 0.112(5) 0.021(3) 0.005(3) -0.043(3)
C31 0.086(4) 0.064(3) 0.144(5) 0.009(3) 0.000(4) -0.009(3)
C32 0.061(3) 0.056(3) 0.107(4) 0.012(2) 0.019(2) 0.000(2)
C33 0.0400(17) 0.0427(18) 0.0438(18) 0.0002(14) 0.0066(13) -0.0002(14)
C34 0.0442(19) 0.045(2) 0.059(2) -0.0012(16) 0.0067(15) 0.0000(15)
C35 0.057(2) 0.0412(19) 0.072(3) 0.0027(17) 0.0092(18) 0.0046(16)
C36 0.062(3) 0.054(2) 0.117(4) 0.006(2) 0.009(2) 0.004(2)
C37 0.079(4) 0.059(3) 0.159(5) 0.014(3) 0.010(3) 0.024(3)
C38 0.115(5) 0.042(2) 0.123(4) 0.001(3) 0.009(3) 0.012(3)
C39 0.100(4) 0.048(3) 0.111(4) 0.003(2) -0.002(3) -0.007(2)
C40 0.066(3) 0.046(2) 0.102(4) 0.008(2) -0.001(3) 0.0017(18)
C41 0.285(11) 0.043(3) 0.197(8) -0.014(4) -0.044(7) 0.001(5)
C42 0.069(3) 0.083(3) 0.088(3) -0.023(3) 0.022(2) 0.001(2)
C43 0.109(5) 0.085(4) 0.150(6) -0.043(4) 0.027(4) -0.017(4)
C44 0.149(7) 0.077(4) 0.232(9) -0.055(5) 0.001(6) 0.027(5)
C45 0.112(5) 0.101(5) 0.199(8) -0.045(5) 0.008(5) 0.048(4)
C46 0.068(3) 0.074(3) 0.102(4) -0.012(3) 0.013(2) 0.015(2)
Cl1 0.0734(10) 0.0907(11) 0.0509(8) 0.000 -0.0044(7) 0.000
O2 0.132(3) 0.106(3) 0.069(2) -0.0090(19) -0.005(2) -0.034(2)
O3 0.106(3) 0.160(4) 0.092(3) 0.002(3) 0.000(2) -0.052(3)
Cl2 0.129(5) 0.098(3) 0.315(9) -0.021(5) -0.047(5) -0.029(3)
O4 0.189(8) 0.196(8) 0.255(8) 0.014(7) 0.002(6) 0.006(7)
O5 0.188(7) 0.131(6) 0.251(8) -0.010(6) 0.011(6) 0.003(6)
O6 0.182(7) 0.202(8) 0.242(8) 0.008(7) -0.030(6) -0.010(7)
O7 0.201(8) 0.149(7) 0.238(9) -0.047(6) -0.002(7) -0.016(6)
N2 0.289(12) 0.209(14) 0.276(18) 0.076(10) 0.095(11) 0.026(11)
C47 0.237(11) 0.250(18) 0.195(14) 0.068(9) -0.008(11) -0.080(12)
C48 0.335(18) 0.170(10) 0.178(10) 0.000(8) 0.055(13) -0.058(13)
C49 0.228(11) 0.149(11) 0.269(17) 0.042(8) 0.076(11) 0.012(9)
C50 0.259(11) 0.197(15) 0.198(13) 0.040(8) 0.009(10) -0.073(11)
C51 0.364(19) 0.149(10) 0.191(11) -0.002(8) 0.083(14) -0.033(14)
N3 0.505(18) 0.219(14) 0.208(11) 0.018(10) 0.079(15) -0.040(15)
C52 0.445(17) 0.206(15) 0.210(17) 0.060(10) 0.014(13) 0.047(14)
C53 0.47(2) 0.229(15) 0.174(13) -0.017(10) 0.069(17) 0.030(14)
C54 0.404(16) 0.233(16) 0.171(10) 0.000(11) 0.102(14) -0.047(13)
C55 0.432(16) 0.237(16) 0.233(17) -0.001(11) 0.199(13) -0.031(14)
C56 0.51(2) 0.228(16) 0.184(14) -0.015(11) 0.165(16) -0.039(14)

loop_
_atom_type_symbol
_atom_type_description
_atom_type_scat_dispersion_real
_atom_type_scat_dispersion_imag
_atom_type_scat_source
C C 0.0033 0.0016 'International Tables Vol C Tables 4.2.6.8 and 6.1.1.4'
H H 0.0000 0.0000 'International Tables Vol C Tables 4.2.6.8 and 6.1.1.4'
N N 0.0061 0.0033 'International Tables Vol C Tables 4.2.6.8 and 6.1.1.4'
O O 0.0106 0.0060 'International Tables Vol C Tables 4.2.6.8 and 6.1.1.4'
P P 0.1023 0.0942 'International Tables Vol C Tables 4.2.6.8 and 6.1.1.4'
Cl Cl 0.1484 0.1585 'International Tables Vol C Tables 4.2.6.8 and 6.1.1.4'
Ag Ag -0.8971 1.1015 'International Tables Vol C Tables 4.2.6.8 and 6.1.1.4'
Pt Pt -1.7033 8.3905 'International Tables Vol C Tables 4.2.6.8 and 6.1.1.4'

loop_
_geom_angle_atom_site_label_1
_geom_angle_atom_site_label_2
_geom_angle_atom_site_label_3
_geom_angle
_geom_angle_site_symmetry_1
_geom_angle_site_symmetry_3
C33 Pt1 C33 180.000(1) 7_656 .
C33 Pt1 P2 83.06(9) 7_656 .
C33 Pt1 P2 96.94(9) . .
C33 Pt1 P2 96.94(9) 7_656 7_656
C33 Pt1 P2 83.06(9) . 7_656
P2 Pt1 P2 180.0 . 7_656
C33 Pt1 Ag1 114.86(9) 7_656 7_656
C33 Pt1 Ag1 65.14(9) . 7_656
P2 Pt1 Ag1 84.47(3) . 7_656
P2 Pt1 Ag1 95.53(3) 7_656 7_656
C33 Pt1 Ag1 65.14(9) 7_656 .
C33 Pt1 Ag1 114.86(9) . .
P2 Pt1 Ag1 95.53(3) . .
P2 Pt1 Ag1 84.47(3) 7_656 .
Ag1 Pt1 Ag1 180.0 7_656 .
N1 Ag1 P3 110.41(8) . .
N1 Ag1 P1 110.06(8) . .
P3 Ag1 P1 133.80(3) . .
N1 Ag1 Pt1 126.11(8) . .
P3 Ag1 Pt1 87.86(2) . .
P1 Ag1 Pt1 85.94(3) . .
C9 P1 C3 103.03(15) . .
C9 P1 C1 104.15(16) . .
C3 P1 C1 102.85(15) . .
C9 P1 Ag1 119.07(11) . .
C3 P1 Ag1 114.59(11) . .
C1 P1 Ag1 111.40(11) . .
C2 P2 C15 106.45(16) . .
C2 P2 C1 101.62(14) . .
C15 P2 C1 104.78(15) . .
C2 P2 Pt1 109.07(11) . .
C15 P2 Pt1 120.89(12) . .
C1 P2 Pt1 112.20(11) . .
C27 P3 C21 101.93(16) . .
C27 P3 C2 104.47(17) . 7_656
C21 P3 C2 104.39(15) . 7_656
C27 P3 Ag1 113.68(11) . .
C21 P3 Ag1 118.62(12) . .
C2 P3 Ag1 112.23(10) 7_656 .
C38 O1 C41 117.7(5) . .
C42 N1 C46 116.8(4) . .
C42 N1 Ag1 119.8(3) . .
C46 N1 Ag1 123.3(3) . .
P1 C1 P2 114.65(17) . .
P2 C2 P3 113.53(17) . 7_656
C4 C3 C8 118.5(3) . .
C4 C3 P1 125.0(3) . .
C8 C3 P1 116.4(3) . .
C3 C4 C5 120.5(4) . .
C6 C5 C4 120.2(4) . .
C7 C6 C5 120.2(4) . .
C6 C7 C8 119.9(4) . .
C7 C8 C3 120.7(4) . .
C14 C9 C10 118.9(3) . .
C14 C9 P1 119.2(3) . .
C10 C9 P1 121.9(3) . .
C11 C10 C9 120.0(4) . .
C10 C11 C12 120.6(4) . .
C13 C12 C11 119.9(4) . .
C12 C13 C14 120.3(4) . .
C13 C14 C9 120.3(4) . .
C20 C15 C16 119.0(4) . .
C20 C15 P2 120.0(3) . .
C16 C15 P2 120.9(3) . .
C17 C16 C15 119.5(5) . .
C18 C17 C16 121.3(5) . .
C19 C18 C17 119.8(5) . .
C18 C19 C20 120.2(5) . .
C15 C20 C19 120.2(4) . .
C22 C21 C26 119.1(4) . .
C22 C21 P3 119.4(3) . .
C26 C21 P3 121.5(3) . .
C21 C22 C23 121.1(4) . .
C24 C23 C22 119.7(5) . .
C23 C24 C25 119.9(4) . .
C26 C25 C24 119.6(4) . .
C21 C26 C25 120.6(4) . .
C32 C27 C28 117.6(4) . .
C32 C27 P3 123.8(3) . .
C28 C27 P3 118.0(3) . .
C29 C28 C27 120.8(5) . .
C30 C29 C28 121.4(5) . .
C29 C30 C31 120.2(5) . .
C32 C31 C30 118.3(5) . .
C27 C32 C31 121.7(5) . .
C34 C33 Pt1 174.7(3) . .
C33 C34 C35 173.8(4) . .
C40 C35 C36 117.6(4) . .
C40 C35 C34 120.0(3) . .
C36 C35 C34 122.3(4) . .
C37 C36 C35 121.0(5) . .
C36 C37 C38 120.7(5) . .
O1 C38 C39 123.6(5) . .
O1 C38 C37 116.3(5) . .
C39 C38 C37 120.1(4) . .
C38 C39 C40 118.7(5) . .
C35 C40 C39 121.8(4) . .
N1 C42 C43 123.9(5) . .
C44 C43 C42 118.4(6) . .
C43 C44 C45 120.7(6) . .
C44 C45 C46 117.6(6) . .
N1 C46 C45 122.5(5) . .
O2 Cl1 O2 112.2(4) . 2_556
O2 Cl1 O3 108.6(2) . .
O2 Cl1 O3 109.3(2) 2_556 .
O2 Cl1 O3 109.3(2) . 2_556
O2 Cl1 O3 108.6(2) 2_556 2_556
O3 Cl1 O3 108.9(4) . 2_556
O6 Cl2 O5 120.2(10) . .
O6 Cl2 O7 120.0(11) . .
O5 Cl2 O7 114.5(11) . .
O6 Cl2 O4 98.3(10) . .
O5 Cl2 O4 96.8(10) . .
O7 Cl2 O4 98.0(8) . .
C47 N2 C51 118.1(14) . .
N2 C47 C48 120.5(11) . .
C49 C48 C47 120.6(10) . .
C48 C49 C50 119.9(11) . .
C51 C50 C49 121.1(10) . .
C50 C51 N2 119.8(11) . .
C56 N3 C52 123.3(19) . .
C53 C52 N3 117.0(17) . .
C54 C53 C52 115.3(18) . .
C55 C54 C53 131(2) . .
C54 C55 C56 114.6(19) . .
C55 C56 N3 118.3(18) . .

loop_
_geom_bond_atom_site_label_1
_geom_bond_atom_site_label_2
_geom_bond_distance
_geom_bond_site_symmetry_2
Pt1 C33 2.001(3) 7_656
Pt1 C33 2.001(3) .
Pt1 P2 2.3170(10) .
Pt1 P2 2.3170(10) 7_656
Pt1 Ag1 3.0077(5) 7_656
Pt1 Ag1 3.0077(5) .
Ag1 N1 2.360(3) .
Ag1 P3 2.4746(10) .
Ag1 P1 2.4797(10) .
P1 C9 1.827(4) .
P1 C3 1.828(3) .
P1 C1 1.832(3) .
P2 C2 1.822(3) .
P2 C15 1.828(3) .
P2 C1 1.840(3) .
P3 C27 1.824(4) .
P3 C21 1.831(4) .
P3 C2 1.841(3) 7_656
O1 C38 1.368(6) .
O1 C41 1.409(9) .
N1 C42 1.322(5) .
N1 C46 1.334(5) .
C2 P3 1.841(3) 7_656
C3 C4 1.370(5) .
C3 C8 1.395(4) .
C4 C5 1.389(5) .
C5 C6 1.368(6) .
C6 C7 1.367(6) .
C7 C8 1.380(5) .
C9 C14 1.389(5) .
C9 C10 1.397(5) .
C10 C11 1.368(6) .
C11 C12 1.388(6) .
C12 C13 1.361(6) .
C13 C14 1.385(6) .
C15 C20 1.381(5) .
C15 C16 1.388(5) .
C16 C17 1.369(7) .
C17 C18 1.365(8) .
C18 C19 1.357(7) .
C19 C20 1.383(5) .
C21 C22 1.363(5) .
C21 C26 1.377(5) .
C22 C23 1.398(6) .
C23 C24 1.355(7) .
C24 C25 1.395(7) .
C25 C26 1.385(6) .
C27 C32 1.376(6) .
C27 C28 1.384(5) .
C28 C29 1.375(7) .
C29 C30 1.331(8) .
C30 C31 1.397(8) .
C31 C32 1.393(6) .
C33 C34 1.211(5) .
C34 C35 1.433(5) .
C35 C40 1.383(5) .
C35 C36 1.400(5) .
C36 C37 1.366(6) .
C37 C38 1.385(7) .
C38 C39 1.374(7) .
C39 C40 1.404(6) .
C42 C43 1.359(7) .
C43 C44 1.325(9) .
C44 C45 1.369(9) .
C45 C46 1.374(7) .
Cl1 O2 1.417(3) .
Cl1 O2 1.417(3) 2_556
Cl1 O3 1.418(4) .
Cl1 O3 1.418(4) 2_556
Cl2 O6 1.315(14) .
Cl2 O5 1.353(13) .
Cl2 O7 1.363(14) .
Cl2 O4 1.652(15) .
N2 C47 1.329(11) .
N2 C51 1.358(11) .
C47 C48 1.349(12) .
C48 C49 1.295(11) .
C49 C50 1.324(11) .
C50 C51 1.323(12) .
N3 C56 1.394(13) .
N3 C52 1.410(13) .
C52 C53 1.355(13) .
C53 C54 1.347(12) .
C54 C55 1.334(12) .
C55 C56 1.351(13) .
